data_4507945
loop_
_publ_author_name
'Wang, Xin'
'Zhang, Mao-Mao'
'Hao, Xiu-Li'
'Wang, Yong-Hui'
'Wei, Ying'
'Liang, Fu-Shun'
'Xu, Li-Jie'
'Li, Yang-Guang'

_publ_section_title
;
 Polyoxometalate-Induced New Self-Assemblies Based on Copper Ions and
 Bichelate-Bridging Ligands
;
_journal_issue 8
_journal_name_full 'Crystal Growth &amp; Design'
_journal_page_first 3454
_journal_paper_doi 10.1021/cg400353j
_journal_volume 13
_journal_year 2013
_chemical_formula_sum 'C72 H72 B Cu3 N18 O45 W12'
_chemical_formula_weight 4317.11
_chemical_name_systematic
; 
 ? 
;
_space_group_IT_number 198
_symmetry_cell_setting cubic
_symmetry_space_group_name_Hall 'P 2ac 2ab 3'
_symmetry_space_group_name_H-M 'P 21 3'
_atom_sites_solution_hydrogens geom
_atom_sites_solution_primary direct
_atom_sites_solution_secondary difmap
_audit_creation_method SHELXL-97
_cell_angle_alpha 90.00
_cell_angle_beta 90.00
_cell_angle_gamma 90.00
_cell_formula_units_Z 4
_cell_length_a 21.6328(9)
_cell_length_b 21.6328(9)
_cell_length_c 21.6328(9)
_cell_measurement_reflns_used 52136
_cell_measurement_temperature 296(2)
_cell_measurement_theta_max 25.06
_cell_measurement_theta_min 2.31
_cell_volume 10123.7(7)
_computing_cell_refinement 'SAINT (Bruker, 1999)'
_computing_data_collection 'SMART (Bruker, 1997)'
_computing_data_reduction SAINT
_computing_molecular_graphics 'SHELXTL-PLUS (Sheldrick, 1990)'
_computing_publication_material SHELXL-97
_computing_structure_refinement 'SHELXL-97 (Sheldrick, 1997)'
_computing_structure_solution 'SHELXS-97 (Sheldrick, 1997)'
_diffrn_ambient_temperature 296(2)
_diffrn_measured_fraction_theta_full 1.000
_diffrn_measured_fraction_theta_max 1.000
_diffrn_measurement_device_type 'Bruker APEX CCD area-detector'
_diffrn_measurement_method '\w scans'
_diffrn_radiation_monochromator graphite
_diffrn_radiation_source 'fine-focus sealed tube'
_diffrn_radiation_type MoK\a
_diffrn_radiation_wavelength 0.71073
_diffrn_reflns_av_R_equivalents 0.1183
_diffrn_reflns_av_sigmaI/netI 0.0669
_diffrn_reflns_limit_h_max 25
_diffrn_reflns_limit_h_min -25
_diffrn_reflns_limit_k_max 25
_diffrn_reflns_limit_k_min -20
_diffrn_reflns_limit_l_max 25
_diffrn_reflns_limit_l_min -21
_diffrn_reflns_number 51672
_diffrn_reflns_theta_full 25.04
_diffrn_reflns_theta_max 25.04
_diffrn_reflns_theta_min 1.33
_exptl_absorpt_coefficient_mu 14.281
_exptl_absorpt_correction_T_max 0.1377
_exptl_absorpt_correction_T_min 0.1134
_exptl_absorpt_correction_type multi-scan
_exptl_absorpt_process_details 'SADABS (Sheldrick, 1996)'
_exptl_crystal_colour red-brown
_exptl_crystal_density_diffrn 2.832
_exptl_crystal_density_method 'not measured'
_exptl_crystal_description block
_exptl_crystal_F_000 7880
_exptl_crystal_size_max 0.27
_exptl_crystal_size_mid 0.25
_exptl_crystal_size_min 0.23
_platon_squeeze_details
;
;
_refine_diff_density_max 1.048
_refine_diff_density_min -0.910
_refine_diff_density_rms 0.228
_refine_ls_abs_structure_details 'Flack H D (1983), Acta Cryst. A39, 876-881'
_refine_ls_abs_structure_Flack -0.001(17)
_refine_ls_extinction_method none
_refine_ls_goodness_of_fit_ref 0.953
_refine_ls_hydrogen_treatment constr
_refine_ls_matrix_type full
_refine_ls_number_parameters 388
_refine_ls_number_reflns 5991
_refine_ls_number_restraints 254
_refine_ls_restrained_S_all 0.937
_refine_ls_R_factor_all 0.0565
_refine_ls_R_factor_gt 0.0415
_refine_ls_shift/su_max 0.002
_refine_ls_shift/su_mean 0.000
_refine_ls_structure_factor_coef Fsqd
_refine_ls_weighting_details 'calc w=1/[\s^2^(Fo^2^)+(0.0387P)^2^+0.0000P] where P=(Fo^2^+2Fc^2^)/3'
_refine_ls_weighting_scheme calc
_refine_ls_wR_factor_gt 0.0795
_refine_ls_wR_factor_ref 0.0844
_reflns_number_gt 4737
_reflns_number_total 5991
_reflns_threshold_expression >2sigma(I)
_cod_data_source_file cg400353j_si_007.cif
_cod_data_source_block wx5
_cod_depositor_comments
;
The following automatic conversions were performed:

'_symmetry_cell_setting' value 'Cubic' changed to 'cubic' according
to /home/saulius/struct/CIF-dictionaries/cif_core.dic dictionary
named 'cif_core.dic' version 2.4.2 from 2011-04-26.

Automatic conversion script
Id: cif_fix_values 1891 2012-01-12 08:04:46Z andrius 
;
_cod_original_sg_symbol_H-M P2(1)3
_cod_database_code 4507945

loop_
_symmetry_equiv_pos_as_xyz
'x, y, z'
'-x+1/2, -y, z+1/2'
'x+1/2, -y+1/2, -z'
'-x, y+1/2, -z+1/2'
'z, x, y'
'-z+1/2, -x, y+1/2'
'z+1/2, -x+1/2, -y'
'-z, x+1/2, -y+1/2'
'y, z, x'
'y+1/2, -z+1/2, -x'
'-y, z+1/2, -x+1/2'
'-y+1/2, -z, x+1/2'

loop_
_atom_site_label
_atom_site_type_symbol
_atom_site_fract_x
_atom_site_fract_y
_atom_site_fract_z
_atom_site_U_iso_or_equiv
_atom_site_adp_type
_atom_site_occupancy
_atom_site_symmetry_multiplicity
_atom_site_calc_flag
_atom_site_refinement_flags
W1 W 0.03546(3) 1.02203(2) 0.39612(3) 0.03556(15) Uani 1 1 d .
W2 W 0.04056(3) 0.93800(3) 0.25144(3) 0.03986(16) Uani 1 1 d .
W3 W -0.01177(3) 0.81089(3) 0.32110(3) 0.04305(17) Uani 1 1 d .
W4 W 0.12144(3) 0.80566(3) 0.24207(3) 0.04772(19) Uani 1 1 d .
O1 O 0.0808(4) 0.8674(4) 0.3252(4) 0.042(2) Uani 1 1 d .
O2 O 0.0755(4) 0.9245(4) 0.4245(4) 0.038(4) Uani 1 3 d S
B1 B 0.1158(9) 0.8842(9) 0.3842(9) 0.045 Uiso 1 3 d S
O3 O -0.0234(5) 0.8802(5) 0.2654(5) 0.058(3) Uani 1 1 d .
O4 O 0.1124(4) 1.0397(4) 0.3635(4) 0.038(2) Uani 1 1 d .
O5 O 0.0394(5) 0.7756(4) 0.2580(5) 0.057(3) Uani 1 1 d .
O6 O 0.0101(5) 0.9773(5) 0.1920(5) 0.064(3) Uani 1 1 d .
O7 O 0.1351(5) 0.7647(5) 0.1769(5) 0.069(3) Uani 1 1 d .
O8 O 0.1195(5) 0.9800(5) 0.2571(4) 0.056(3) Uani 1 1 d .
O9 O 0.1507(5) 0.7517(5) 0.3045(5) 0.057(3) Uani 1 1 d .
O10 O -0.0781(5) 0.7725(4) 0.3055(5) 0.056(3) Uani 1 1 d .
O11 O 0.0012(5) 1.0934(4) 0.3883(5) 0.057(3) Uani 1 1 d .
O12 O 0.0676(4) 1.0318(4) 0.4791(4) 0.042(2) Uani 1 1 d .
O13 O 0.0160(4) 0.9860(4) 0.3200(4) 0.046(3) Uani 1 1 d .
O14 O 0.0857(5) 0.8758(5) 0.2048(5) 0.056(3) Uani 1 1 d .
Cu1 Cu 0.18558(11) 0.34811(11) 0.49501(12) 0.0808(8) Uani 1 1 d .
N1 N 0.2754(4) 0.3894(4) 0.5184(4) 0.053(3) Uani 1 1 d GU
N2 N 0.3349(5) 0.3754(4) 0.5308(5) 0.065(4) Uani 1 1 d GDU
C1 C 0.3676(5) 0.4285(5) 0.5307(6) 0.086(6) Uani 1 1 d GU
H1 H 0.4098 0.4322 0.5380 0.104 Uiso 1 1 calc R
C2 C 0.3284(6) 0.4753(5) 0.5181(6) 0.085(6) Uani 1 1 d GU
H2 H 0.3388 0.5169 0.5152 0.102 Uiso 1 1 calc R
C3 C 0.2714(5) 0.4511(5) 0.5105(5) 0.056(4) Uani 1 1 d GDU
N3 N 0.1650(7) 0.4406(5) 0.4905(6) 0.113(4) Uani 1 1 d GU
C4 C 0.2125(5) 0.4806(7) 0.5004(7) 0.113(4) Uani 1 1 d GDU
C5 C 0.2042(6) 0.5422(7) 0.4909(7) 0.115(4) Uani 1 1 d GU
H5 H 0.2367 0.5695 0.4977 0.138 Uiso 1 1 calc R
C6 C 0.1485(7) 0.5637(6) 0.4715(7) 0.116(4) Uani 1 1 d GU
H6 H 0.1428 0.6058 0.4650 0.139 Uiso 1 1 calc R
C7 C 0.1010(6) 0.5237(7) 0.4616(7) 0.118(4) Uani 1 1 d GU
H7 H 0.0629 0.5385 0.4483 0.141 Uiso 1 1 calc R
C8 C 0.1093(6) 0.4622(6) 0.4711(7) 0.117(4) Uani 1 1 d GU
H8 H 0.0769 0.4348 0.4643 0.140 Uiso 1 1 calc R
N4 N 0.4224(5) 0.1588(5) 0.2902(5) 0.062(4) Uani 1 1 d GU
N5 N 0.3624(5) 0.1439(6) 0.2947(6) 0.090(5) Uani 1 1 d GDU
C9 C 0.3404(6) 0.1352(7) 0.2375(7) 0.109(7) Uani 1 1 d GU
H9 H 0.3001 0.1245 0.2272 0.131 Uiso 1 1 calc R
C10 C 0.3868(6) 0.1448(7) 0.1975(6) 0.109(7) Uani 1 1 d GU
H10 H 0.3843 0.1418 0.1547 0.130 Uiso 1 1 calc R
C11 C 0.4375(5) 0.1594(6) 0.2301(6) 0.070(5) Uani 1 1 d GDU
N6 N 0.5412(6) 0.1819(5) 0.2630(5) 0.097(4) Uani 1 1 d GU
C12 C 0.5016(5) 0.1712(6) 0.2161(7) 0.097(4) Uani 1 1 d GDU
C13 C 0.5209(6) 0.1768(6) 0.1572(6) 0.100(4) Uani 1 1 d GU
H13 H 0.4936 0.1694 0.1248 0.120 Uiso 1 1 calc R
C14 C 0.5798(7) 0.1929(6) 0.1451(6) 0.104(4) Uani 1 1 d GU
H14 H 0.5931 0.1968 0.1044 0.124 Uiso 1 1 calc R
C15 C 0.6194(5) 0.2036(6) 0.1920(7) 0.103(4) Uani 1 1 d GU
H15 H 0.6601 0.2147 0.1836 0.123 Uiso 1 1 calc R
C16 C 0.6001(6) 0.1980(6) 0.2509(6) 0.102(4) Uani 1 1 d GU
H16 H 0.6275 0.2054 0.2833 0.122 Uiso 1 1 calc R
C17 C 0.3419(5) 0.2674(5) 0.4914(5) 0.062(4) Uani 1 1 d GDU
C18 C 0.3497(5) 0.2854(5) 0.4316(6) 0.072(5) Uani 1 1 d GU
H18 H 0.3570 0.3267 0.4224 0.087 Uiso 1 1 calc R
C19 C 0.3467(5) 0.2429(6) 0.3853(5) 0.076(5) Uani 1 1 d GU
H19 H 0.3520 0.2552 0.3445 0.091 Uiso 1 1 calc R
C20 C 0.3360(6) 0.1824(6) 0.3988(6) 0.090(6) Uani 1 1 d GDU
C21 C 0.3282(6) 0.1644(5) 0.4586(7) 0.088(6) Uani 1 1 d GU
H21 H 0.3209 0.1231 0.4678 0.106 Uiso 1 1 calc R
C22 C 0.3312(5) 0.2069(6) 0.5049(6) 0.091(6) Uani 1 1 d GU
H22 H 0.3259 0.1946 0.5457 0.109 Uiso 1 1 calc R
C23 C 0.3498(9) 0.3120(5) 0.5453(6) 0.075(5) Uani 1 1 d D
H23A H 0.3236 0.2984 0.5790 0.091 Uiso 1 1 calc R
H23B H 0.3923 0.3100 0.5594 0.091 Uiso 1 1 calc R
C24 C 0.3279(10) 0.1326(8) 0.3508(7) 0.113(8) Uani 1 1 d DU
H24A H 0.3409 0.0934 0.3682 0.135 Uiso 1 1 calc R
H24B H 0.2844 0.1292 0.3406 0.135 Uiso 1 1 calc R

loop_
_atom_site_aniso_label
_atom_site_aniso_U_11
_atom_site_aniso_U_22
_atom_site_aniso_U_33
_atom_site_aniso_U_23
_atom_site_aniso_U_13
_atom_site_aniso_U_12
W1 0.0380(4) 0.0274(3) 0.0412(4) 0.0011(3) 0.0020(3) 0.0054(3)
W2 0.0495(4) 0.0403(4) 0.0298(3) -0.0001(3) -0.0072(3) 0.0004(3)
W3 0.0395(4) 0.0392(4) 0.0505(4) -0.0117(3) -0.0088(3) -0.0033(3)
W4 0.0568(4) 0.0490(4) 0.0373(4) -0.0165(3) 0.0051(3) 0.0019(3)
O1 0.045(6) 0.044(6) 0.038(6) -0.012(5) 0.005(5) -0.005(5)
O2 0.038(4) 0.038(4) 0.038(4) -0.004(4) 0.004(4) 0.004(4)
O3 0.065(7) 0.051(7) 0.059(7) -0.005(6) -0.003(6) -0.009(6)
O4 0.026(5) 0.039(5) 0.049(6) -0.009(5) 0.005(4) -0.019(4)
O5 0.057(7) 0.037(6) 0.079(8) -0.013(6) 0.015(6) 0.002(5)
O6 0.071(8) 0.083(8) 0.039(6) 0.009(6) -0.015(6) 0.015(7)
O7 0.092(9) 0.071(8) 0.045(7) -0.018(6) 0.002(6) 0.020(7)
O8 0.073(8) 0.068(7) 0.028(5) -0.009(5) 0.008(5) -0.002(6)
O9 0.060(7) 0.047(7) 0.064(7) -0.003(6) 0.011(6) -0.001(6)
O10 0.048(6) 0.044(6) 0.075(8) -0.007(6) -0.022(6) -0.018(5)
O11 0.077(8) 0.044(6) 0.050(7) -0.007(5) 0.000(6) 0.036(6)
O12 0.043(6) 0.042(6) 0.042(6) 0.003(5) -0.005(5) 0.005(5)
O13 0.053(6) 0.040(6) 0.046(6) -0.013(5) -0.002(5) -0.004(5)
O14 0.052(7) 0.063(7) 0.051(7) -0.011(6) -0.012(5) 0.012(6)
Cu1 0.0675(16) 0.0701(16) 0.105(2) -0.0177(14) 0.0020(15) -0.0182(13)
N1 0.064(7) 0.051(6) 0.043(8) 0.003(7) 0.005(7) -0.015(6)
N2 0.068(8) 0.068(8) 0.058(9) 0.006(8) -0.015(8) -0.018(6)
C1 0.083(10) 0.086(12) 0.091(14) -0.001(13) -0.024(12) -0.036(8)
C2 0.105(13) 0.060(8) 0.089(14) -0.005(11) -0.008(13) -0.043(8)
C3 0.083(9) 0.043(7) 0.042(9) -0.024(7) 0.000(8) -0.014(7)
N3 0.107(9) 0.102(8) 0.129(8) 0.011(8) 0.027(8) 0.045(7)
C4 0.111(9) 0.101(9) 0.128(9) 0.016(8) 0.029(8) 0.042(7)
C5 0.112(9) 0.104(8) 0.129(9) 0.015(8) 0.031(8) 0.043(7)
C6 0.113(9) 0.103(9) 0.132(9) 0.013(8) 0.031(8) 0.045(7)
C7 0.113(9) 0.105(9) 0.135(9) 0.014(8) 0.028(8) 0.045(7)
C8 0.112(9) 0.105(8) 0.134(9) 0.011(8) 0.027(8) 0.043(7)
N4 0.065(8) 0.046(8) 0.076(8) -0.017(7) 0.009(7) -0.017(7)
N5 0.073(9) 0.087(12) 0.111(9) -0.016(10) -0.005(8) -0.044(10)
C9 0.102(8) 0.108(11) 0.118(10) -0.007(9) -0.026(7) -0.016(8)
C10 0.121(15) 0.109(18) 0.095(10) -0.016(14) -0.037(9) -0.028(15)
C11 0.084(9) 0.073(12) 0.053(9) -0.019(9) -0.019(7) 0.010(10)
N6 0.090(7) 0.079(6) 0.122(8) -0.048(7) 0.028(6) -0.009(6)
C12 0.094(8) 0.079(7) 0.118(9) -0.052(7) 0.032(7) -0.006(7)
C13 0.096(8) 0.084(7) 0.121(8) -0.049(7) 0.030(7) -0.010(7)
C14 0.098(8) 0.088(7) 0.125(9) -0.049(7) 0.034(7) -0.007(7)
C15 0.094(8) 0.087(7) 0.127(9) -0.048(7) 0.033(7) -0.007(7)
C16 0.094(8) 0.086(7) 0.125(8) -0.050(7) 0.032(7) -0.004(7)
C17 0.042(10) 0.044(8) 0.100(10) 0.017(8) 0.005(10) 0.012(8)
C18 0.070(12) 0.045(9) 0.102(12) 0.015(7) 0.002(12) 0.020(9)
C19 0.054(11) 0.076(10) 0.098(11) 0.004(8) 0.038(10) 0.008(10)
C20 0.060(12) 0.075(10) 0.134(13) -0.027(11) 0.040(13) -0.016(11)
C21 0.073(13) 0.043(9) 0.148(16) 0.008(8) 0.014(14) -0.023(10)
C22 0.093(15) 0.056(10) 0.124(13) 0.013(8) 0.018(14) -0.025(11)
C23 0.091(15) 0.072(14) 0.063(12) 0.003(11) -0.009(11) 0.006(11)
C24 0.118(11) 0.106(11) 0.114(11) -0.004(9) 0.000(9) -0.020(8)

loop_
_atom_type_symbol
_atom_type_description
_atom_type_scat_dispersion_real
_atom_type_scat_dispersion_imag
_atom_type_scat_source
C C 0.0033 0.0016 'International Tables Vol C Tables 4.2.6.8 and 6.1.1.4'
H H 0.0000 0.0000 'International Tables Vol C Tables 4.2.6.8 and 6.1.1.4'
N N 0.0061 0.0033 'International Tables Vol C Tables 4.2.6.8 and 6.1.1.4'
O O 0.0106 0.0060 'International Tables Vol C Tables 4.2.6.8 and 6.1.1.4'
B B 0.0013 0.0007 'International Tables Vol C Tables 4.2.6.8 and 6.1.1.4'
W W -0.8490 6.8722 'International Tables Vol C Tables 4.2.6.8 and 6.1.1.4'
Cu Cu 0.3201 1.2651 'International Tables Vol C Tables 4.2.6.8 and 6.1.1.4'

loop_
_geom_angle_atom_site_label_1
_geom_angle_atom_site_label_2
_geom_angle_atom_site_label_3
_geom_angle
_geom_angle_site_symmetry_1
_geom_angle_site_symmetry_3
O11 W1 O4 99.4(5) . .
O11 W1 O13 101.0(4) . .
O4 W1 O13 87.3(4) . .
O11 W1 O12 98.6(5) . 11_655
O4 W1 O12 161.9(4) . 11_655
O13 W1 O12 89.3(4) . 11_655
O11 W1 O12 98.5(4) . .
O4 W1 O12 90.4(4) . .
O13 W1 O12 160.5(4) . .
O12 W1 O12 86.9(6) 11_655 .
O11 W1 O2 170.1(4) . .
O4 W1 O2 87.3(4) . .
O13 W1 O2 86.5(4) . .
O12 W1 O2 74.7(3) 11_655 .
O12 W1 O2 74.0(3) . .
O6 W2 O13 102.3(5) . .
O6 W2 O3 99.8(5) . .
O13 W2 O3 91.9(4) . .
O6 W2 O8 99.0(5) . .
O13 W2 O8 86.6(4) . .
O3 W2 O8 161.0(5) . .
O6 W2 O14 98.7(5) . .
O13 W2 O14 158.5(4) . .
O3 W2 O14 89.5(5) . .
O8 W2 O14 85.1(4) . .
O6 W2 O1 170.4(5) . .
O13 W2 O1 85.9(4) . .
O3 W2 O1 74.6(4) . .
O8 W2 O1 86.3(4) . .
O14 W2 O1 73.7(4) . .
O10 W3 O8 98.2(5) . 11_655
O10 W3 O5 98.8(5) . .
O8 W3 O5 91.7(4) 11_655 .
O10 W3 O4 99.9(4) . 11_655
O8 W3 O4 88.3(4) 11_655 11_655
O5 W3 O4 161.1(4) . 11_655
O10 W3 O3 98.4(5) . .
O8 W3 O3 163.4(4) 11_655 .
O5 W3 O3 86.5(4) . .
O4 W3 O3 88.1(4) 11_655 .
O10 W3 O1 170.6(4) . .
O8 W3 O1 89.1(4) 11_655 .
O5 W3 O1 75.0(4) . .
O4 W3 O1 86.1(3) 11_655 .
O3 W3 O1 74.4(4) . .
O7 W4 O9 102.0(5) . 6_564
O7 W4 O14 97.9(5) . .
O9 W4 O14 89.6(4) 6_564 .
O7 W4 O9 102.3(5) . .
O9 W4 O9 86.9(6) 6_564 .
O14 W4 O9 159.8(4) . .
O7 W4 O5 97.7(5) . .
O9 W4 O5 160.3(4) 6_564 .
O14 W4 O5 88.3(4) . .
O9 W4 O5 88.4(4) . .
O7 W4 O1 167.9(4) . .
O9 W4 O1 87.1(4) 6_564 .
O14 W4 O1 73.9(4) . .
O9 W4 O1 86.1(4) . .
O5 W4 O1 73.5(4) . .
B1 O1 W3 125.3(7) . .
B1 O1 W2 126.2(8) . .
W3 O1 W2 89.8(3) . .
B1 O1 W4 125.1(13) . .
W3 O1 W4 89.7(3) . .
W2 O1 W4 89.4(3) . .
B1 O2 W1 125.3(3) . 6_564
B1 O2 W1 125.3(3) . .
W1 O2 W1 90.0(4) 6_564 .
B1 O2 W1 125.3(3) . 11_655
W1 O2 W1 90.0(4) 6_564 11_655
W1 O2 W1 90.0(4) . 11_655
O2 B1 O1 109.4(12) . 6_564
O2 B1 O1 109.4(12) . .
O1 B1 O1 109.5(12) 6_564 .
O2 B1 O1 109.4(12) . 11_655
O1 B1 O1 109.5(12) 6_564 11_655
O1 B1 O1 109.5(12) . 11_655
W2 O3 W3 121.1(6) . .
W1 O4 W3 146.2(5) . 6_564
W3 O5 W4 121.8(5) . .
W3 O8 W2 145.0(5) 6_564 .
W4 O9 W4 147.9(6) 11_655 .
W1 O12 W1 121.3(5) 6_564 .
W1 O13 W2 149.1(5) . .
W4 O14 W2 122.8(5) . .
N3 Cu1 N4 119.3(5) . 9
N3 Cu1 N6 150.5(6) . 9
N4 Cu1 N6 79.7(5) 9 9
N3 Cu1 N1 78.8(5) . .
N4 Cu1 N1 131.4(4) 9 .
N6 Cu1 N1 106.3(4) 9 .
C3 N1 N2 108.0 . .
C3 N1 Cu1 108.4(6) . .
N2 N1 Cu1 143.0(6) . .
C1 N2 N1 108.0 . .
C1 N2 C23 133.9(11) . .
N1 N2 C23 118.0(11) . .
C2 C1 N2 108.0 . .
C2 C1 H1 126.0 . .
N2 C1 H1 126.0 . .
C1 C2 C3 108.0 . .
C1 C2 H2 126.0 . .
C3 C2 H2 126.0 . .
N1 C3 C2 108.0 . .
N1 C3 C4 120.9(10) . .
C2 C3 C4 130.9(10) . .
C8 N3 C4 120.0 . .
C8 N3 Cu1 122.8(9) . .
C4 N3 Cu1 116.7(9) . .
C5 C4 N3 120.0 . .
C5 C4 C3 124.9(12) . .
N3 C4 C3 114.2(12) . .
C6 C5 C4 120.0 . .
C6 C5 H5 120.0 . .
C4 C5 H5 120.0 . .
C5 C6 C7 120.0 . .
C5 C6 H6 120.0 . .
C7 C6 H6 120.0 . .
C6 C7 C8 120.0 . .
C6 C7 H7 120.0 . .
C8 C7 H7 120.0 . .
N3 C8 C7 120.0 . .
N3 C8 H8 120.0 . .
C7 C8 H8 120.0 . .
N5 N4 C11 108.0 . .
N5 N4 Cu1 138.6(7) . 5
C11 N4 Cu1 113.3(7) . 5
C9 N5 N4 108.0 . .
C9 N5 C24 124.7(12) . .
N4 N5 C24 127.1(13) . .
N5 C9 C10 108.0 . .
N5 C9 H9 126.0 . .
C10 C9 H9 126.0 . .
C11 C10 C9 108.0 . .
C11 C10 H10 126.0 . .
C9 C10 H10 126.0 . .
N4 C11 C10 108.0 . .
N4 C11 C12 116.0(10) . .
C10 C11 C12 135.8(10) . .
C16 N6 C12 120.0 . .
C16 N6 Cu1 127.7(8) . 5
C12 N6 Cu1 111.4(8) . 5
C13 C12 N6 120.0 . .
C13 C12 C11 120.8(11) . .
N6 C12 C11 119.0(11) . .
C12 C13 C14 120.0 . .
C12 C13 H13 120.0 . .
C14 C13 H13 120.0 . .
C15 C14 C13 120.0 . .
C15 C14 H14 120.0 . .
C13 C14 H14 120.0 . .
C14 C15 C16 120.0 . .
C14 C15 H15 120.0 . .
C16 C15 H15 120.0 . .
N6 C16 C15 120.0 . .
N6 C16 H16 120.0 . .
C15 C16 H16 120.0 . .
C18 C17 C22 120.0 . .
C18 C17 C23 122.2(10) . .
C22 C17 C23 117.6(10) . .
C19 C18 C17 120.0 . .
C19 C18 H18 120.0 . .
C17 C18 H18 120.0 . .
C18 C19 C20 120.0 . .
C18 C19 H19 120.0 . .
C20 C19 H19 120.0 . .
C21 C20 C19 120.0 . .
C21 C20 C24 115.9(12) . .
C19 C20 C24 124.0(12) . .
C20 C21 C22 120.0 . .
C20 C21 H21 120.0 . .
C22 C21 H21 120.0 . .
C17 C22 C21 120.0 . .
C17 C22 H22 120.0 . .
C21 C22 H22 120.0 . .
N2 C23 C17 114.3(11) . .
N2 C23 H23A 108.7 . .
C17 C23 H23A 108.7 . .
N2 C23 H23B 108.7 . .
C17 C23 H23B 108.7 . .
H23A C23 H23B 107.6 . .
N5 C24 C20 113.4(12) . .
N5 C24 H24A 108.9 . .
C20 C24 H24A 108.9 . .
N5 C24 H24B 108.9 . .
C20 C24 H24B 108.9 . .
H24A C24 H24B 107.7 . .

loop_
_geom_bond_atom_site_label_1
_geom_bond_atom_site_label_2
_geom_bond_distance
_geom_bond_site_symmetry_2
W1 O11 1.721(9) .
W1 O4 1.848(8) .
W1 O13 1.871(9) .
W1 O12 1.896(9) 11_655
W1 O12 1.937(9) .
W1 O2 2.362(8) .
W2 O6 1.677(10) .
W2 O13 1.886(9) .
W2 O3 1.889(10) .
W2 O8 1.938(11) .
W2 O14 1.945(10) .
W2 O1 2.374(9) .
W3 O10 1.691(9) .
W3 O8 1.865(10) 11_655
W3 O5 1.917(10) .
W3 O4 1.931(9) 11_655
W3 O3 1.940(11) .
W3 O1 2.348(9) .
W4 O7 1.691(10) .
W4 O9 1.871(11) 6_564
W4 O14 1.884(10) .
W4 O9 1.895(11) .
W4 O5 1.921(10) .
W4 O1 2.407(9) .
O1 B1 1.528(14) .
O2 B1 1.51(3) .
O2 W1 2.362(8) 6_564
O2 W1 2.362(8) 11_655
B1 O1 1.528(14) 6_564
B1 O1 1.528(14) 11_655
O4 W3 1.931(9) 6_564
O8 W3 1.865(10) 6_564
O9 W4 1.871(11) 11_655
O12 W1 1.896(8) 6_564
Cu1 N3 2.052(11) .
Cu1 N4 2.092(10) 9
Cu1 N6 2.096(10) 9
Cu1 N1 2.198(9) .
N1 C3 1.349(7) .
N1 N2 1.349(7) .
N2 C1 1.349(7) .
N2 C23 1.443(9) .
C1 C2 1.349(7) .
C1 H1 0.9300 .
C2 C3 1.349(7) .
C2 H2 0.9300 .
C3 C4 1.442(8) .
N3 C8 1.359(7) .
N3 C4 1.359(7) .
C4 C5 1.359(7) .
C5 C6 1.359(7) .
C5 H5 0.9300 .
C6 C7 1.359(7) .
C6 H6 0.9300 .
C7 C8 1.359(7) .
C7 H7 0.9300 .
C8 H8 0.9300 .
N4 N5 1.340(8) .
N4 C11 1.340(8) .
N4 Cu1 2.092(10) 5
N5 C9 1.340(8) .
N5 C24 1.444(9) .
C9 C10 1.341(8) .
C9 H9 0.9300 .
C10 C11 1.340(8) .
C10 H10 0.9300 .
C11 C12 1.443(8) .
N6 C16 1.347(7) .
N6 C12 1.347(7) .
N6 Cu1 2.096(10) 5
C12 C13 1.347(7) .
C13 C14 1.347(7) .
C13 H13 0.9300 .
C14 C15 1.347(7) .
C14 H14 0.9300 .
C15 C16 1.347(7) .
C15 H15 0.9300 .
C16 H16 0.9300 .
C17 C18 1.360(7) .
C17 C22 1.360(7) .
C17 C23 1.523(9) .
C18 C19 1.360(7) .
C18 H18 0.9300 .
C19 C20 1.360(7) .
C19 H19 0.9300 .
C20 C21 1.360(7) .
C20 C24 1.509(9) .
C21 C22 1.360(7) .
C21 H21 0.9300 .
C22 H22 0.9300 .
C23 H23A 0.9700 .
C23 H23B 0.9700 .
C24 H24A 0.9700 .
C24 H24B 0.9700 .

loop_
_platon_squeeze_void_nr
_platon_squeeze_void_average_x
_platon_squeeze_void_average_y
_platon_squeeze_void_average_z
_platon_squeeze_void_volume
_platon_squeeze_void_count_electrons
1 0.121 0.121 0.121 309.7 98.1
2 -0.121 0.621 0.379 309.8 96.4
3 0.114 0.386 0.614 25.1 7.5
4 0.379 0.879 0.621 309.8 100.0
5 0.386 0.614 0.114 25.0 6.6
6 0.621 0.379 0.879 309.6 92.1
7 0.614 0.114 0.386 25.1 7.0
8 0.886 0.886 0.886 25.1 4.5
